data_2004929
loop_
_publ_author_name
'Morales, G. A.'
'Fronczek, F. R.'

_publ_section_title
;
 A Kryptoracemic Hydroperoxide
;
_journal_issue 5
_journal_name_full 'Acta Crystallographica Section C'
_journal_page_first 1266
_journal_page_last 1268
_journal_paper_doi 10.1107/S010827019501537X
_journal_volume 52
_journal_year 1996
_chemical_formula_moiety 'C16 H19 N1 O2 Si1'
_chemical_formula_sum 'C16 H19 N O2 Si'
_chemical_formula_weight 285.42
_chemical_name_systematic
;
2-(trimethylsilyl)-3-methyl-3H-benz[f]indolyl-3-hydroperoxide
;
_space_group_crystal_system monoclinic
_space_group_IT_number 4
_space_group_name_Hall 'P 2yb'
_space_group_name_H-M_alt 'P 1 21 1'
_atom_type_scat_source IntTabIV
_cell_angle_alpha 90
_cell_angle_beta 96.40(1)
_cell_angle_gamma 90
_cell_formula_units_Z 4
_cell_length_a 9.734(1)
_cell_length_b 17.075(1)
_cell_length_c 9.764(1)
_cell_measurement_reflns_used 25
_cell_measurement_temperature 295
_cell_measurement_theta_max 25
_cell_measurement_theta_min 20
_cell_volume 1612.7(3)
_computing_cell_refinement CAD-4
_computing_data_collection 'CAD-4 (Enraf-Nonius, 1977)'
_computing_data_reduction 'PROCESS MolEN (Fair, 1990)'
_computing_molecular_graphics 'ORTEPII (Johnson, 1976)'
_computing_publication_material 'CIF IN MolEN'
_computing_structure_refinement 'LSFM MolEN'
_computing_structure_solution 'SHELXS86 (Sheldrick, 1985)'
_diffrn_measurement_device Enraf_Nonius_CAD4
_diffrn_measurement_method \q/2\q
_diffrn_radiation_type CuK\a
_diffrn_radiation_wavelength 1.54184
_diffrn_reflns_av_R_equivalents 0.021
_diffrn_reflns_limit_h_max 12
_diffrn_reflns_limit_h_min 0
_diffrn_reflns_limit_k_max 21
_diffrn_reflns_limit_k_min -21
_diffrn_reflns_limit_l_max 11
_diffrn_reflns_limit_l_min -12
_diffrn_reflns_number 6931
_diffrn_reflns_theta_max 74.88
_diffrn_standards_decay_% -5.4
_diffrn_standards_interval_time 120
_diffrn_standards_number 3
_exptl_absorpt_coefficient_mu 1.28
_exptl_absorpt_correction_T_max 0.9978
_exptl_absorpt_correction_T_min 0.8942
_exptl_absorpt_correction_type \y_scans_(North,_Phillips_&_Mathews,_1968)
_exptl_crystal_colour Golden_yellow
_exptl_crystal_density_diffrn 1.176
_exptl_crystal_description prism
_exptl_crystal_F_000 608
_exptl_crystal_size_max 0.38
_exptl_crystal_size_mid 0.25
_exptl_crystal_size_min 0.23
_refine_diff_density_max 0.39
_refine_diff_density_min -0.11
_refine_ls_abs_structure_details
;
The structure with the opposite direction of the polar axis was refined under
identical circumstances, yielding R=0.046, wR=0.054, S=2.433. The better
refinement is reported.
;
_refine_ls_extinction_coef 0.17E-05(2)
_refine_ls_extinction_method isotropic_(Zachariasen,_1963)
_refine_ls_goodness_of_fit_obs 2.146
_refine_ls_hydrogen_treatment 'H atoms: see text'
_refine_ls_number_parameters 369
_refine_ls_number_reflns 5807
_refine_ls_R_factor_obs 0.041
_refine_ls_shift/esd_max 0.020
_refine_ls_structure_factor_coef F
_refine_ls_weighting_details 'w = 4Fo^2^/[\s^2^(Fo^2^) + 0.0004 Fo^4^]'
_refine_ls_weighting_scheme calc
_refine_ls_wR_factor_obs 0.048
_reflns_number_observed 5807
_reflns_number_total 6562
_reflns_observed_criterion >3.0\s(I)
_cod_data_source_file ta1061.cif
_cod_data_source_block 1
_cod_depositor_comments
;
The following automatic conversions were performed:

'_refine_ls_weighting_scheme' value '4Fo^2^/[\s^2^(Fo^2^) + 0.0004
Fo^4^]' was changed to 'calc'. New tag '_refine_ls_weighting_details'
was created. The value of the new tag was set to 'w =
4Fo^2^/[\s^2^(Fo^2^) + 0.0004 Fo^4^]'.

Automatic conversion script
Id: cif_fix_values 3143 2015-03-26 13:38:13Z robertas 
;
_cod_original_cell_volume 1612.8(4)
_cod_original_sg_symbol_H-M 'P 21'
_cod_original_formula_sum 'C16 H19 N1 O2 Si1'
_cod_database_code 2004929

loop_
_space_group_symop_id
_space_group_symop_operation_xyz
1 x,y,z
2 -x,y+1/2,-z

loop_
_atom_site_aniso_label
_atom_site_aniso_U_11
_atom_site_aniso_U_22
_atom_site_aniso_U_33
_atom_site_aniso_U_12
_atom_site_aniso_U_13
_atom_site_aniso_U_23
Si1A 0.0473(3) 0.0621(3) 0.0549(3) -0.0109(3) 0.0073(2) -0.0085(3)
O1A 0.0496(7) 0.0580(8) 0.0500(7) 0.0013(7) 0.0186(6) 0.0058(7)
O2A 0.0750(10) 0.0549(9) 0.0556(9) -0.0068(8) 0.0083(8) 0.0092(8)
N1A 0.0425(8) 0.0524(9) 0.0419(8) -0.0022(8) 0.0083(7) -0.0072(8)
C1A 0.0394(9) 0.0510(10) 0.0397(9) -0.0008(9) 0.0061(8) 0.0002(9)
C2A 0.0403(9) 0.0460(10) 0.0450(10) 0.0007(8) 0.0109(8) 0.0020(9)
C3A 0.0430(9) 0.0410(10) 0.0430(10) 0.0010(8) 0.0124(8) -0.0002(9)
C4A 0.0432(9) 0.0420(10) 0.0406(9) 0.0001(8) 0.0100(8) -0.0044(9)
C5A 0.0530(10) 0.0460(10) 0.0550(10) 0.0020(9) 0.0162(9) -0.0080(10)
C6A 0.0560(10) 0.0490(10) 0.0480(10) -0.0060(10) 0.0080(10) -0.0050(10)
C7A 0.076(2) 0.0640(10) 0.070(2) -0.0130(10) 0.0100(10) -0.0210(10)
C8A 0.081(2) 0.077(2) 0.075(2) -0.0300(10) 0.0020(10) -0.0220(10)
C9A 0.0590(10) 0.102(2) 0.071(2) -0.0280(10) 0.0060(10) -0.014(2)
C10A 0.0500(10) 0.083(2) 0.0620(10) -0.0140(10) 0.0080(10) -0.0120(10)
C11A 0.0480(10) 0.0550(10) 0.0460(10) -0.0060(10) 0.0082(9) -0.0030(10)
C12A 0.0420(10) 0.0560(10) 0.0480(10) -0.0007(9) 0.0095(8) -0.0090(10)
C13A 0.0500(10) 0.0600(10) 0.0730(10) 0.0070(10) 0.0130(10) 0.0150(10)
C14A 0.0580(10) 0.133(3) 0.098(2) -0.030(2) 0.0230(10) -0.033(2)
C15A 0.107(2) 0.062(2) 0.083(2) -0.0210(10) 0.014(2) -0.003(2)
C16A 0.067(2) 0.094(2) 0.061(2) -0.0020(10) 0.0000(10) -0.011(2)
Si1B 0.0852(4) 0.0711(4) 0.0604(3) 0.0347(3) 0.0318(3) 0.0144(3)
O1B 0.0547(8) 0.0780(10) 0.0591(9) 0.0191(8) 0.0051(7) 0.0155(8)
O2B 0.0743(9) 0.0564(9) 0.0513(8) 0.0057(8) 0.0184(7) 0.0009(8)
N1B 0.0550(10) 0.0600(10) 0.0438(9) 0.0143(9) 0.0101(8) 0.0055(9)
C1B 0.0550(10) 0.0600(10) 0.0490(10) 0.0160(10) 0.0158(9) 0.0110(10)
C2B 0.0460(10) 0.0620(10) 0.0570(10) 0.0100(10) 0.0080(10) 0.0110(10)
C3B 0.0470(10) 0.0500(10) 0.0520(10) 0.0031(9) 0.0071(9) 0.0090(10)
C4B 0.0480(10) 0.0510(10) 0.0470(10) 0.0097(9) 0.0105(9) 0.0050(10)
C5B 0.0570(10) 0.0540(10) 0.0540(10) -0.0060(10) 0.0060(10) 0.0070(10)
C6B 0.0660(10) 0.0440(10) 0.0550(10) -0.0030(10) 0.0220(10) 0.0070(10)
C7B 0.089(2) 0.0520(10) 0.076(2) -0.0120(10) 0.0280(10) -0.0030(10)
C8B 0.112(2) 0.0520(10) 0.090(2) 0.0020(10) 0.0460(10) -0.0050(10)
C9B 0.102(2) 0.0590(10) 0.094(2) 0.0250(10) 0.0510(10) 0.0110(10)
C10B 0.0760(10) 0.072(2) 0.072(2) 0.0250(10) 0.0270(10) 0.0180(10)
C11B 0.0580(10) 0.0520(10) 0.0550(10) 0.0100(10) 0.0210(10) 0.0100(10)
C12B 0.0500(10) 0.0650(10) 0.0490(10) 0.0140(10) 0.0094(9) 0.0080(10)
C13B 0.0480(10) 0.106(2) 0.098(2) 0.0020(10) 0.0150(10) 0.015(2)
C14B 0.149(2) 0.097(2) 0.097(2) 0.068(2) 0.061(2) 0.040(2)
C15B 0.100(2) 0.135(3) 0.095(2) 0.049(2) 0.0530(10) 0.033(2)
C16B 0.127(2) 0.087(2) 0.080(2) 0.024(2) 0.031(2) -0.016(2)

loop_
_atom_site_label
_atom_site_fract_x
_atom_site_fract_y
_atom_site_fract_z
_atom_site_U_iso_or_equiv
_atom_site_thermal_displace_type
_atom_site_calc_flag
Si1A 0.57600(6) 1 0.23086(7) 0.0546(2) Uani ?
O1A 0.5467(2) 0.88827(9) -0.0659(1) 0.0516(4) Uani ?
O2A 0.4903(2) 0.9637(1) -0.1125(2) 0.0619(5) Uani ?
N1A 0.3159(2) 0.9352(1) 0.1602(2) 0.0453(4) Uani ?
C1A 0.4455(2) 0.9287(1) 0.1430(2) 0.0434(5) Uani ?
C2A 0.4719(2) 0.8621(1) 0.0434(2) 0.0432(5) Uani ?
C3A 0.3257(2) 0.8358(1) -0.0022(2) 0.0418(5) Uani ?
C4A 0.2380(2) 0.8807(1) 0.0729(2) 0.0416(5) Uani ?
C5A 0.2733(2) 0.7797(1) -0.0903(2) 0.0504(6) Uani ?
C6A 0.1274(2) 0.7669(1) -0.1106(2) 0.0508(6) Uani ?
C7A 0.0668(3) 0.7091(2) -0.2016(3) 0.0699(8) Uani ?
C8A -0.0731(3) 0.6967(2) -0.2171(3) 0.0782(9) Uani ?
C9A -0.1584(3) 0.7438(2) -0.1467(3) 0.0772(8) Uani ?
C10A -0.1040(2) 0.8008(2) -0.0596(3) 0.0646(7) Uani ?
C11A 0.0402(2) 0.8135(1) -0.0362(2) 0.0495(6) Uani ?
C12A 0.0982(2) 0.8712(1) 0.0569(2) 0.0482(5) Uani ?
C13A 0.5616(2) 0.7977(2) 0.1134(3) 0.0606(7) Uani ?
C14A 0.7462(3) 0.9897(2) 0.1629(3) 0.095(1) Uani ?
C15A 0.5003(4) 1.0978(2) 0.1922(3) 0.084(1) Uani ?
C16A 0.5919(3) 0.9785(2) 0.4173(3) 0.0747(9) Uani ?
Si1B 0.08680(8) 1.04709(5) 0.72225(7) 0.0705(2) Uani ?
O1B 0.0701(2) 0.9705(1) 0.3884(2) 0.0640(5) Uani ?
O2B 0.1987(2) 1.0127(1) 0.3733(2) 0.0598(4) Uani ?
N1B 0.2843(2) 0.9318(1) 0.6767(2) 0.0525(5) Uani ?
C1B 0.1647(2) 0.9609(1) 0.6334(2) 0.0540(6) Uani ?
C2B 0.0965(2) 0.9179(2) 0.5038(2) 0.0549(6) Uani ?
C3B 0.2041(2) 0.8573(1) 0.4832(2) 0.0494(5) Uani ?
C4B 0.3133(2) 0.8681(1) 0.5884(2) 0.0481(5) Uani ?
C5B 0.2068(2) 0.7987(1) 0.3906(2) 0.0548(6) Uani ?
C6B 0.3227(2) 0.7479(1) 0.3982(2) 0.0540(6) Uani ?
C7B 0.3288(3) 0.6839(2) 0.3064(3) 0.0708(8) Uani ?
C8B 0.4391(3) 0.6347(2) 0.3172(3) 0.0820(9) Uani ?
C9B 0.5491(3) 0.6481(2) 0.4160(3) 0.0821(8) Uani ?
C10B 0.5496(3) 0.7092(2) 0.5057(3) 0.0721(8) Uani ?
C11B 0.4348(2) 0.7606(1) 0.5012(2) 0.0539(6) Uani ?
C12B 0.4278(2) 0.8223(1) 0.5983(2) 0.0544(6) Uani ?
C13B -0.0440(3) 0.8831(2) 0.5204(3) 0.084(1) Uani ?
C14B 0.0369(4) 1.1226(2) 0.5914(3) 0.111(1) Uani ?
C15B -0.0687(3) 1.0143(3) 0.7989(3) 0.107(1) Uani ?
C16B 0.2150(4) 1.0829(2) 0.8614(3) 0.096(1) Uani ?
H2OA 0.408(3) 0.950(2) -0.169(3) 0.10(1) Uiso ?
H2OB 0.223(3) 0.979(2) 0.303(3) 0.12(1) Uiso ?
H5A 0.3331 0.7488 -0.1386 0.0656 Uiso calc
H7A 0.1241 0.6782 -0.2529 0.0908 Uiso calc
H8A -0.1117 0.6561 -0.2757 0.1017 Uiso calc
H9A -0.2556 0.7360 -0.1596 0.1004 Uiso calc
H10A -0.1642 0.8328 -0.0135 0.0840 Uiso calc
H12A 0.0409 0.9027 0.1072 0.0627 Uiso calc
H131A 0.5184 0.7770 0.1882 0.0787 Uiso calc
H132A 0.5731 0.7572 0.0489 0.0787 Uiso calc
H133A 0.6494 0.8186 0.1468 0.0787 Uiso calc
H141A 0.8099 1.0260 0.2083 0.1235 Uiso calc
H142A 0.7799 0.9379 0.1790 0.1235 Uiso calc
H143A 0.7357 1.0000 0.0667 0.1235 Uiso calc
H151A 0.5609 1.1369 0.2335 0.1088 Uiso calc
H152A 0.4875 1.1055 0.0952 0.1088 Uiso calc
H153A 0.4137 1.1014 0.2279 0.1088 Uiso calc
H161A 0.6568 1.0134 0.4647 0.0971 Uiso calc
H162A 0.5045 0.9850 0.4505 0.0971 Uiso calc
H163A 0.6225 0.9261 0.4327 0.0971 Uiso calc
H5B 0.1317 0.7916 0.3208 0.0712 Uiso calc
H7B 0.2545 0.6754 0.2363 0.0921 Uiso calc
H8B 0.4405 0.5912 0.2567 0.1066 Uiso calc
H9B 0.6264 0.6138 0.4218 0.1067 Uiso calc
H10B 0.6276 0.7176 0.5717 0.0937 Uiso calc
H12B 0.5018 0.8311 0.6686 0.0707 Uiso calc
H131B -0.0357 0.8473 0.5953 0.1089 Uiso calc
H132B -0.1063 0.9238 0.5380 0.1089 Uiso calc
H133B -0.0782 0.8564 0.4383 0.1089 Uiso calc
H141B -0.0022 1.1661 0.6337 0.1440 Uiso calc
H142B 0.1163 1.1391 0.5508 0.1440 Uiso calc
H143B -0.0292 1.1015 0.5222 0.1440 Uiso calc
H151B -0.1074 1.0573 0.8430 0.1389 Uiso calc
H152B -0.1348 0.9945 0.7284 0.1389 Uiso calc
H153B -0.0440 0.9742 0.8645 0.1389 Uiso calc
H161B 0.1774 1.1259 0.9065 0.1252 Uiso calc
H162B 0.2376 1.0420 0.9260 0.1252 Uiso calc
H163B 0.2960 1.0992 0.8235 0.1252 Uiso calc

loop_
_geom_angle_atom_site_label_1
_geom_angle_atom_site_label_2
_geom_angle_atom_site_label_3
_geom_angle
_geom_angle_publ_flag
C1A Si1A C14A 110.90(10) yes
C1A Si1A C15A 104.90(10) yes
C1A Si1A C16A 107.30(10) yes
C14A Si1A C15A 111.3(2) yes
C14A Si1A C16A 110.70(10) yes
C15A Si1A C16A 111.60(10) yes
O2A O1A C2A 107.70(10) yes
O1A O2A H2OA 103.0(10) yes
C1A N1A C4A 109.2(2) yes
Si1A C1A N1A 120.0(2) yes
Si1A C1A C2A 127.70(10) yes
N1A C1A C2A 112.2(2) yes
O1A C2A C1A 112.1(2) yes
O1A C2A C3A 114.5(2) yes
O1A C2A C13A 104.3(2) yes
C1A C2A C3A 100.9(2) yes
C1A C2A C13A 112.3(2) yes
C3A C2A C13A 113.1(2) yes
C2A C3A C4A 106.9(2) yes
C2A C3A C5A 132.5(2) yes
C4A C3A C5A 120.6(2) yes
N1A C4A C3A 110.7(2) yes
N1A C4A C12A 127.2(2) yes
C3A C4A C12A 122.1(2) yes
C3A C5A C6A 119.8(2) yes
C5A C6A C7A 122.2(2) yes
C5A C6A C11A 119.0(2) yes
C7A C6A C11A 118.8(2) yes
C6A C7A C8A 121.1(3) yes
C7A C8A C9A 119.9(3) yes
C8A C9A C10A 120.7(2) yes
C9A C10A C11A 121.4(2) yes
C6A C11A C10A 118.1(2) yes
C6A C11A C12A 120.0(2) yes
C10A C11A C12A 121.9(2) yes
C4A C12A C11A 118.6(2) yes
C1B Si1B C14B 108.20(10) yes
C1B Si1B C15B 109.6(2) yes
C1B Si1B C16B 108.70(10) yes
C14B Si1B C15B 109.2(2) yes
C14B Si1B C16B 112.6(2) yes
C15B Si1B C16B 108.7(2) yes
O2B O1B C2B 107.80(10) yes
O1B O2B H2OB 93.0(10) yes
C1B N1B C4B 108.9(2) yes
Si1B C1B N1B 122.4(2) yes
Si1B C1B C2B 125.6(2) yes
N1B C1B C2B 112.0(2) yes
O1B C2B C1B 111.5(2) yes
O1B C2B C3B 113.0(2) yes
O1B C2B C13B 104.1(2) yes
C1B C2B C3B 101.2(2) yes
C1B C2B C13B 114.1(2) yes
C3B C2B C13B 113.3(2) yes
C2B C3B C4B 107.1(2) yes
C2B C3B C5B 131.8(2) yes
C4B C3B C5B 121.1(2) yes
N1B C4B C3B 110.8(2) yes
N1B C4B C12B 127.5(2) yes
C3B C4B C12B 121.6(2) yes
C3B C5B C6B 119.5(2) yes
C5B C6B C7B 121.8(2) yes
C5B C6B C11B 119.3(2) yes
C7B C6B C11B 118.9(2) yes
C6B C7B C8B 121.0(2) yes
C7B C8B C9B 119.9(3) yes
C8B C9B C10B 121.6(3) yes
C9B C10B C11B 120.5(2) yes
C6B C11B C10B 118.0(2) yes
C6B C11B C12B 119.8(2) yes
C10B C11B C12B 122.2(2) yes
C4B C12B C11B 118.6(2) yes

loop_
_geom_bond_atom_site_label_1
_geom_bond_atom_site_label_2
_geom_bond_distance
_geom_bond_publ_flag
Si1A C1A 1.894(2) yes
Si1A C14A 1.861(3) yes
Si1A C15A 1.847(3) yes
Si1A C16A 1.847(3) yes
O1A O2A 1.453(2) yes
O1A C2A 1.430(3) yes
O2A H2OA 0.95(3) yes
N1A C1A 1.296(3) yes
N1A C4A 1.423(3) yes
C1A C2A 1.536(3) yes
C2A C3A 1.511(3) yes
C2A C13A 1.518(3) yes
C3A C4A 1.411(3) yes
C3A C5A 1.350(3) yes
C4A C12A 1.361(3) yes
C5A C6A 1.428(3) yes
C6A C7A 1.413(3) yes
C6A C11A 1.421(3) yes
C7A C8A 1.369(4) yes
C8A C9A 1.391(4) yes
C9A C10A 1.361(4) yes
C10A C11A 1.413(3) yes
C11A C12A 1.415(3) yes
Si1B C1B 1.909(3) yes
Si1B C14B 1.841(3) yes
Si1B C15B 1.849(4) yes
Si1B C16B 1.844(3) yes
O1B O2B 1.465(3) yes
O1B C2B 1.442(3) yes
O2B H2OB 0.95(3) yes
N1B C1B 1.293(3) yes
N1B C4B 1.435(3) yes
C1B C2B 1.547(3) yes
C2B C3B 1.502(3) yes
C2B C13B 1.516(4) yes
C3B C4B 1.406(3) yes
C3B C5B 1.351(3) yes
C4B C12B 1.357(3) yes
C5B C6B 1.419(3) yes
C6B C7B 1.418(4) yes
C6B C11B 1.415(3) yes
C7B C8B 1.359(4) yes
C8B C9B 1.378(4) yes
C9B C10B 1.362(4) yes
C10B C11B 1.418(4) yes
C11B C12B 1.424(3) yes
